data_7238141
loop_
_publ_author_name
'Omondi, B.'
'Fernandes, M. A.'
'Layh, M.'
'Levendis, D. C.'
'Look, J. L.'
'Mkwizu, T. S. P.'

_publ_section_title
;
 Polymorphism and phase transformations in 2,6-disubstituted
 N-phenylformamides: the influence of hydrogen bonding, chloro-methyl
 exchange, intermolecular interactions and disorder
;
_journal_issue 114
_journal_name_full CrystEngComm
_journal_page_first 690
_journal_paper_doi 10.1039/b513882e
_journal_volume 7
_journal_year 2005
_chemical_formula_moiety 'C8 H8 Cl N O'
_chemical_formula_sum 'C8 H8 Cl N O'
_chemical_formula_weight 169.60
_chemical_name_common 2,6-chloromethyl-N-phenylformamide
_space_group_IT_number 14
_space_group_name_Hall '-P 2yab'
_space_group_name_H-M_alt 'P 1 21/a 1'
_symmetry_cell_setting monoclinic
_symmetry_space_group_name_Hall '-P 2yab'
_symmetry_space_group_name_H-M 'P 1 21/a 1'
_atom_sites_solution_hydrogens geom
_atom_sites_solution_primary direct
_atom_sites_solution_secondary difmap
_audit_creation_method SHELXL-97
_cell_angle_alpha 90.00
_cell_angle_beta 111.365(4)
_cell_angle_gamma 90.00
_cell_formula_units_Z 4
_cell_length_a 13.498(3)
_cell_length_b 4.3186(10)
_cell_length_c 14.938(3)
_cell_measurement_reflns_used 1024
_cell_measurement_temperature 173(2)
_cell_measurement_theta_max 28.144
_cell_measurement_theta_min 3.242
_cell_volume 810.9(3)
_computing_cell_refinement 'Bruker SMART'
_computing_data_collection 'Bruker SMART'
_computing_data_reduction 'Bruker SHELXTL'
_computing_molecular_graphics 'Bruker SHELXTL'
_computing_publication_material 'Bruker SHELXTL'
_computing_structure_refinement 'SHELXL-97 (Sheldrick, 1997)'
_computing_structure_solution 'Bruker SHELXTL'
_diffrn_ambient_temperature 173(2)
_diffrn_measured_fraction_theta_full 0.994
_diffrn_measured_fraction_theta_max 0.994
_diffrn_measurement_device_type 'CCD area detector'
_diffrn_measurement_method 'phi and omega scans'
_diffrn_radiation_monochromator graphite
_diffrn_radiation_source 'fine-focus sealed tube'
_diffrn_radiation_type MoK\a
_diffrn_radiation_wavelength 0.71073
_diffrn_reflns_av_R_equivalents 0.0174
_diffrn_reflns_av_sigmaI/netI 0.0132
_diffrn_reflns_limit_h_max 17
_diffrn_reflns_limit_h_min -15
_diffrn_reflns_limit_k_max 5
_diffrn_reflns_limit_k_min -5
_diffrn_reflns_limit_l_max 19
_diffrn_reflns_limit_l_min -18
_diffrn_reflns_number 9940
_diffrn_reflns_theta_full 28.00
_diffrn_reflns_theta_max 28.00
_diffrn_reflns_theta_min 1.46
_exptl_absorpt_coefficient_mu 0.408
_exptl_absorpt_correction_T_max 0.9681
_exptl_absorpt_correction_T_min 0.7919
_exptl_absorpt_correction_type none
_exptl_crystal_colour colourless
_exptl_crystal_density_diffrn 1.389
_exptl_crystal_density_method 'not measured'
_exptl_crystal_description needle
_exptl_crystal_F_000 352
_exptl_crystal_size_max 0.60
_exptl_crystal_size_mid 0.24
_exptl_crystal_size_min 0.08
_refine_diff_density_max 0.265
_refine_diff_density_min -0.210
_refine_diff_density_rms 0.042
_refine_ls_extinction_method none
_refine_ls_goodness_of_fit_ref 1.053
_refine_ls_hydrogen_treatment mixed
_refine_ls_matrix_type full
_refine_ls_number_parameters 123
_refine_ls_number_reflns 1951
_refine_ls_number_restraints 31
_refine_ls_restrained_S_all 1.048
_refine_ls_R_factor_all 0.0506
_refine_ls_R_factor_gt 0.0395
_refine_ls_shift/su_max 0.030
_refine_ls_shift/su_mean 0.003
_refine_ls_structure_factor_coef Fsqd
_refine_ls_weighting_details 'calc w=1/[\s^2^(Fo^2^)+(0.0504P)^2^+0.3441P] where P=(Fo^2^+2Fc^2^)/3'
_refine_ls_weighting_scheme calc
_refine_ls_wR_factor_gt 0.1021
_refine_ls_wR_factor_ref 0.1111
_reflns_number_gt 1619
_reflns_number_total 1951
_reflns_threshold_expression >2sigma(I)
_cod_data_source_file b513882e.txt
_cod_data_source_block 26clmeht
_cod_depositor_comments
;
The following automatic conversions were performed:

data item '_exptl_absorpt_correction_type' value 'None' was changed
to 'none' in accordance with the
/home/saulius/struct/COD-crude-data/automatic-downloads/DataCite-retrospective/RSC/depositions/lib/dictionaries/cif_core.dic
dictionary named 'cif_core.dic' version 2.4.2 last updated on
2011-04-26.

data item '_symmetry_cell_setting' value 'Monoclinic' was changed to
'monoclinic' in accordance with the
/home/saulius/struct/COD-crude-data/automatic-downloads/DataCite-retrospective/RSC/depositions/lib/dictionaries/cif_core.dic
dictionary named 'cif_core.dic' version 2.4.2 last updated on
2011-04-26.

Automatic conversion script
Id: cif_fix_values 6909 2019-04-08 15:41:33Z antanas 
;
_cod_original_sg_symbol_H-M P2(1)/a
_cod_database_code 7238141

loop_
_symmetry_equiv_pos_as_xyz
'x, y, z'
'-x+1/2, y+1/2, -z'
'-x, -y, -z'
'x-1/2, -y-1/2, z'

loop_
_atom_site_label
_atom_site_type_symbol
_atom_site_fract_x
_atom_site_fract_y
_atom_site_fract_z
_atom_site_U_iso_or_equiv
_atom_site_adp_type
_atom_site_occupancy
_atom_site_symmetry_multiplicity
_atom_site_calc_flag
_atom_site_refinement_flags
_atom_site_disorder_assembly
_atom_site_disorder_group
C1 C 0.21614(11) 0.5970(3) 0.26193(10) 0.0293(3) Uani 1 1 d U A .
C2 C 0.13667(11) 0.4688(4) 0.28999(11) 0.0337(3) Uani 1 1 d U . .
C3 C 0.05369(13) 0.3058(4) 0.22300(13) 0.0450(4) Uani 1 1 d U A .
H3 H -0.0003 0.2180 0.2417 0.054 Uiso 1 1 calc R . .
C4 C 0.04883(14) 0.2700(5) 0.12995(13) 0.0525(5) Uani 1 1 d U . .
H4 H -0.0082 0.1574 0.0851 0.063 Uiso 1 1 calc R A .
C5 C 0.12640(15) 0.3969(5) 0.10141(12) 0.0514(5) Uani 1 1 d U A .
H5 H 0.1227 0.3726 0.0371 0.062 Uiso 1 1 calc R . .
C6 C 0.21004(12) 0.5604(4) 0.16736(11) 0.0376(4) Uani 1 1 d U . .
C7 C 0.38573(12) 0.6113(3) 0.39388(11) 0.0348(3) Uani 1 1 d U A .
H7 H 0.4409 0.7338 0.4372 0.042 Uiso 1 1 calc R . .
Cl1 Cl 0.31038(13) 0.7287(4) 0.13461(12) 0.0587(4) Uani 0.750(2) 1 d PU A 1
C8 C 0.1382(11) 0.498(3) 0.3911(7) 0.058(2) Uani 0.750(2) 1 d PU A 1
H8A H 0.0770 0.3879 0.3963 0.087 Uiso 0.750(2) 1 calc PR A 1
H8B H 0.1346 0.7171 0.4066 0.087 Uiso 0.750(2) 1 calc PR A 1
H8C H 0.2041 0.4075 0.4362 0.087 Uiso 0.750(2) 1 calc PR A 1
Cl1A Cl 0.1446(8) 0.551(2) 0.4067(6) 0.0535(12) Uani 0.250(2) 1 d PU A 2
C8A C 0.2951(16) 0.691(5) 0.1341(11) 0.061(5) Uani 0.250(2) 1 d PU A 2
H8D H 0.2773 0.6430 0.0659 0.092 Uiso 0.250(2) 1 calc PR A 2
H8E H 0.3640 0.5984 0.1718 0.092 Uiso 0.250(2) 1 calc PR A 2
H8F H 0.2990 0.9161 0.1431 0.092 Uiso 0.250(2) 1 calc PR A 2
N1 N 0.30304(10) 0.7585(3) 0.33011(9) 0.0317(3) Uani 1 1 d U . .
O1 O 0.39537(10) 0.3295(3) 0.40036(10) 0.0559(4) Uani 1 1 d U . .
H1 H 0.3064(16) 0.950(5) 0.3325(14) 0.050(5) Uiso 1 1 d . . .

loop_
_atom_site_aniso_label
_atom_site_aniso_U_11
_atom_site_aniso_U_22
_atom_site_aniso_U_33
_atom_site_aniso_U_23
_atom_site_aniso_U_13
_atom_site_aniso_U_12
C1 0.0282(6) 0.0233(6) 0.0339(7) 0.0014(5) 0.0082(5) 0.0051(5)
C2 0.0305(7) 0.0330(7) 0.0354(7) 0.0030(6) 0.0092(6) 0.0035(6)
C3 0.0301(8) 0.0416(9) 0.0548(10) 0.0027(7) 0.0053(7) -0.0019(6)
C4 0.0390(9) 0.0505(11) 0.0512(10) -0.0107(8) -0.0036(8) 0.0023(8)
C5 0.0497(10) 0.0621(12) 0.0333(8) -0.0086(8) 0.0043(7) 0.0156(9)
C6 0.0361(8) 0.0405(8) 0.0371(8) 0.0042(6) 0.0142(6) 0.0114(6)
C7 0.0286(7) 0.0262(7) 0.0442(8) -0.0041(6) 0.0068(6) -0.0021(5)
Cl1 0.0560(6) 0.0748(7) 0.0577(7) 0.0184(5) 0.0356(5) 0.0136(5)
C8 0.045(3) 0.072(5) 0.058(4) 0.004(3) 0.020(3) -0.011(2)
Cl1A 0.046(2) 0.076(3) 0.0441(16) 0.0007(18) 0.0227(15) -0.0081(17)
C8A 0.071(9) 0.092(11) 0.021(5) -0.023(6) 0.017(5) -0.017(7)
N1 0.0320(6) 0.0202(6) 0.0405(7) -0.0014(5) 0.0104(5) -0.0001(5)
O1 0.0407(7) 0.0252(6) 0.0753(9) -0.0017(6) -0.0103(6) 0.0013(5)

loop_
_atom_type_symbol
_atom_type_description
_atom_type_scat_dispersion_real
_atom_type_scat_dispersion_imag
_atom_type_scat_source
C C 0.0033 0.0016 'International Tables Vol C Tables 4.2.6.8 and 6.1.1.4'
H H 0.0000 0.0000 'International Tables Vol C Tables 4.2.6.8 and 6.1.1.4'
N N 0.0061 0.0033 'International Tables Vol C Tables 4.2.6.8 and 6.1.1.4'
O O 0.0106 0.0060 'International Tables Vol C Tables 4.2.6.8 and 6.1.1.4'
Cl Cl 0.1484 0.1585 'International Tables Vol C Tables 4.2.6.8 and 6.1.1.4'

loop_
_geom_angle_atom_site_label_1
_geom_angle_atom_site_label_2
_geom_angle_atom_site_label_3
_geom_angle
C6 C1 C2 119.33(13)
C6 C1 N1 120.62(13)
C2 C1 N1 120.04(13)
C3 C2 C1 119.25(15)
C3 C2 C8 118.4(5)
C1 C2 C8 122.3(5)
C3 C2 Cl1A 124.2(3)
C1 C2 Cl1A 116.4(3)
C4 C3 C2 120.87(16)
C4 C3 H3 119.6
C2 C3 H3 119.6
C3 C4 C5 120.35(16)
C3 C4 H4 119.8
C5 C4 H4 119.8
C4 C5 C6 119.64(16)
C4 C5 H5 120.2
C6 C5 H5 120.2
C5 C6 C1 120.57(16)
C5 C6 C8A 118.2(6)
C1 C6 C8A 121.2(6)
C5 C6 Cl1 121.49(14)
C1 C6 Cl1 117.94(13)
O1 C7 N1 124.54(14)
O1 C7 H7 117.7
N1 C7 H7 117.7
C2 C8 H8A 109.5
C2 C8 H8B 109.5
H8A C8 H8B 109.5
C2 C8 H8C 109.5
H8A C8 H8C 109.5
H8B C8 H8C 109.5
C6 C8A H8D 109.5
C6 C8A H8E 109.5
H8D C8A H8E 109.5
C6 C8A H8F 109.5
H8D C8A H8F 109.5
H8E C8A H8F 109.5
C7 N1 C1 122.24(12)
C7 N1 H1 115.2(14)
C1 N1 H1 122.5(14)

loop_
_geom_bond_atom_site_label_1
_geom_bond_atom_site_label_2
_geom_bond_distance
C1 C6 1.394(2)
C1 C2 1.400(2)
C1 N1 1.4245(18)
C2 C3 1.391(2)
C2 C8 1.509(9)
C2 Cl1A 1.744(8)
C3 C4 1.376(3)
C3 H3 0.9500
C4 C5 1.380(3)
C4 H4 0.9500
C5 C6 1.390(3)
C5 H5 0.9500
C6 C8A 1.52(2)
C6 Cl1 1.756(2)
C7 O1 1.224(2)
C7 N1 1.335(2)
C7 H7 0.9500
C8 H8A 0.9800
C8 H8B 0.9800
C8 H8C 0.9800
C8A H8D 0.9800
C8A H8E 0.9800
C8A H8F 0.9800
N1 H1 0.83(2)

loop_
_geom_hbond_atom_site_label_D
_geom_hbond_atom_site_label_H
_geom_hbond_atom_site_label_A
_geom_hbond_distance_DH
_geom_hbond_distance_HA
_geom_hbond_distance_DA
_geom_hbond_angle_DHA
_geom_hbond_site_symmetry_A
N1 H1 O1 0.83(2) 2.07(2) 2.7896(18) 145.7(19) 1_565

loop_
_geom_torsion_atom_site_label_1
_geom_torsion_atom_site_label_2
_geom_torsion_atom_site_label_3
_geom_torsion_atom_site_label_4
_geom_torsion
C6 C1 C2 C3 0.4(2)
N1 C1 C2 C3 -178.55(13)
C6 C1 C2 C8 179.7(7)
N1 C1 C2 C8 0.8(7)
C6 C1 C2 Cl1A -175.1(4)
N1 C1 C2 Cl1A 5.9(4)
C1 C2 C3 C4 -0.1(2)
C8 C2 C3 C4 -179.5(7)
Cl1A C2 C3 C4 175.0(5)
C2 C3 C4 C5 -0.2(3)
C3 C4 C5 C6 0.3(3)
C4 C5 C6 C1 0.0(3)
C4 C5 C6 C8A 178.8(11)
C4 C5 C6 Cl1 -179.57(15)
C2 C1 C6 C5 -0.4(2)
N1 C1 C6 C5 178.59(14)
C2 C1 C6 C8A -179.1(11)
N1 C1 C6 C8A -0.1(11)
C2 C1 C6 Cl1 179.22(12)
N1 C1 C6 Cl1 -1.8(2)
O1 C7 N1 C1 0.0(3)
C6 C1 N1 C7 -99.71(18)
C2 C1 N1 C7 79.27(18)
